data_1567605
loop_
_publ_author_name
'Kwon, Hyejin'
'Newell, Brian S.'
'Bruns, Carson J.'

_publ_section_title
;
 Redox-Switchable Host-Guest Complexes of Metallocenes and
 [8]Cycloparaphenylene
;
_journal_name_full Nanoscale
_journal_paper_doi 10.1039/D2NR03852H
_journal_year 2022
_chemical_formula_moiety 'C48 H32, C10 H10 Co, 2(F6 P) [+ solvent]'
_chemical_formula_sum 'C58 H42 Co F12 P2'
_chemical_formula_weight 1087.78
_chemical_name_common 'CoCp2 8CPP'
_space_group_crystal_system monoclinic
_space_group_IT_number 15
_space_group_name_Hall '-C 2yc'
_space_group_name_H-M_alt 'C 1 2/c 1'
_atom_sites_solution_hydrogens geom
_atom_sites_solution_primary direct
_atom_sites_solution_secondary difmap
_audit_update_record
;
2022-02-07 deposited with the CCDC.	2022-09-02 downloaded from the CCDC.
;
_cell_angle_alpha 90
_cell_angle_beta 129.1520(10)
_cell_angle_gamma 90
_cell_formula_units_Z 8
_cell_length_a 38.1212(11)
_cell_length_b 13.7764(4)
_cell_length_c 24.9606(7)
_cell_measurement_reflns_used 9253
_cell_measurement_temperature 250.(2)
_cell_measurement_theta_max 32.1040
_cell_measurement_theta_min 2.1992
_cell_volume 10165.4(5)
_computing_cell_refinement 'SAINT V8.40B (Bruker AXS LLC, 2019)'
_computing_data_collection 'Bruker Instrument Service V6.2.9 (Bruker AXS Inc., 2018)'
_computing_data_reduction 'SAINT V8.40B (Bruker AXS LLC, 2019)'
_computing_molecular_graphics 'shelXle (C.B. Huebschle, rev 1242)'
_computing_publication_material 'Bruker (2021). <i>APEX4</i>. Bruker AXS LLC, Madison, WI, USA'
_computing_structure_refinement 'SHELXL-2018/3 (Sheldrick, 2018)'
_computing_structure_solution 'SHELXT 2018/2 (Sheldrick, 2018)'
_diffrn_ambient_temperature 250.(2)
_diffrn_detector_area_resol_mean 10.4167
_diffrn_measured_fraction_theta_full 1.000
_diffrn_measured_fraction_theta_max 1.000
_diffrn_measurement_device 'Bruker D8 QUEST'
_diffrn_measurement_device_type 'Fixed \c'
_diffrn_measurement_method '\f and \w scans'
_diffrn_radiation_monochromator 'curved graphite'
_diffrn_radiation_probe x-ray
_diffrn_radiation_type 'Mo K\a'
_diffrn_radiation_wavelength 0.71073
_diffrn_reflns_av_R_equivalents 0.0488
_diffrn_reflns_av_unetI/netI 0.0200
_diffrn_reflns_limit_h_max 46
_diffrn_reflns_limit_h_min -46
_diffrn_reflns_limit_k_max 17
_diffrn_reflns_limit_k_min -17
_diffrn_reflns_limit_l_max 30
_diffrn_reflns_limit_l_min -30
_diffrn_reflns_number 250138
_diffrn_reflns_theta_full 25.24
_diffrn_reflns_theta_max 26.02
_diffrn_reflns_theta_min 1.38
_diffrn_source 'sealed tube'
_diffrn_source_current 30.0
_diffrn_source_power 1.50
_diffrn_source_type 'Siemans KFF Mo2K-90'
_diffrn_source_voltage 50
_exptl_absorpt_coefficient_mu 0.483
_exptl_absorpt_correction_T_max 0.92
_exptl_absorpt_correction_T_min 0.84
_exptl_absorpt_correction_type multi-scan
_exptl_absorpt_process_details
;
Krause, L., Herbst-Irmer, R., Sheldrick, G. M., Stalke, D. (2015).
"Comparison of silver and molybdenum microfocus X-ray sources for
single-crystal structure determination"
J. Appl. Cryst. 48, 3-10.
doi:10.1107/S1600576714022985
;
_exptl_crystal_colour 'translucent dark yellow'
_exptl_crystal_density_diffrn 1.422
_exptl_crystal_density_method 'not measured'
_exptl_crystal_description block
_exptl_crystal_F_000 4440
_exptl_crystal_size_max 0.271
_exptl_crystal_size_mid 0.196
_exptl_crystal_size_min 0.170
_refine_diff_density_max 2.900
_refine_diff_density_min -1.141
_refine_ls_extinction_coef 0.0003(3)
_refine_ls_extinction_method 'SHELXL-2018/3 (Sheldrick 2018)'
_refine_ls_goodness_of_fit_ref 2.238
_refine_ls_hydrogen_treatment constr
_refine_ls_matrix_type full
_refine_ls_number_parameters 662
_refine_ls_number_reflns 9999
_refine_ls_number_restraints 626
_refine_ls_restrained_S_all 2.350
_refine_ls_R_factor_all 0.1475
_refine_ls_R_factor_gt 0.1332
_refine_ls_shift/su_max 0.014
_refine_ls_shift/su_mean 0.002
_refine_ls_structure_factor_coef Fsqd
_refine_ls_weighting_details 'w=1/[\s^2^(Fo^2^)+(0.2000P)^2^] where P=(Fo^2^+2Fc^2^)/3'
_refine_ls_weighting_scheme calc
_refine_ls_wR_factor_gt 0.4156
_refine_ls_wR_factor_ref 0.4512
_reflns_Friedel_coverage 0.000
_reflns_number_gt 8364
_reflns_number_total 9999
_reflns_threshold_expression 'I > 2\s(I)'
_cod_data_source_file d2nr03852h2.cif
_cod_data_source_block cb15
_cod_depositor_comments
;
The following automatic conversions were performed:

data item '_exptl_absorpt_correction_type' value 'Multi-Scan' was
changed to 'multi-scan' in accordance with the
/home/data/users/saulius/crontab/automatic-downloads/rss-feeds/RSC/lib/dictionaries/cif_core.dic
dictionary named 'cif_core.dic' version 2.4.2 last updated on
2011-04-26.

Automatic conversion script
Id: cif_fix_values 7556 2019-12-06 15:28:31Z antanas 
;
_cod_database_code 1567605

loop_
_space_group_symop_operation_xyz
'x, y, z'
'-x, y, -z+1/2'
'x+1/2, y+1/2, z'
'-x+1/2, y+1/2, -z+1/2'
'-x, -y, -z'
'x, -y, z-1/2'
'-x+1/2, -y+1/2, -z'
'x+1/2, -y+1/2, z-1/2'

loop_
_atom_site_type_symbol
_atom_site_label
_atom_site_fract_x
_atom_site_fract_y
_atom_site_fract_z
_atom_site_U_iso_or_equiv
_atom_site_adp_type
_atom_site_calc_flag
_atom_site_refinement_flags_adp
_atom_site_refinement_flags_occupancy
_atom_site_refinement_flags_posn
_atom_site_occupancy
_atom_site_disorder_assembly
_atom_site_disorder_group
Co Co1 0.750000 1.250000 0.500000 0.0500(4) Uani d . P S 1 . .
Co Co2 0.500000 0.500000 0.500000 0.0578(4) Uani d . P S 1 . .
C C1 0.81919(14) 1.3126(3) 0.3652(2) 0.0506(9) Uani d . . . 1 . .
C C2 0.78094(15) 1.2857(3) 0.2992(2) 0.0499(9) Uani d . . . 1 . .
H H2 0.764975 1.333155 0.264457 0.060000 Uiso calc U . R 1 . .
C C3 0.84634(16) 1.2368(4) 0.4109(3) 0.0593(11) Uani d . . . 1 . .
H H3 0.875171 1.250970 0.452534 0.071000 Uiso calc U . R 1 . .
C C4 0.76607(15) 1.1906(3) 0.2839(2) 0.0506(9) Uani d . . . 1 . .
H H4 0.739798 1.174745 0.239275 0.061000 Uiso calc U . R 1 . .
C C5 0.83143(16) 1.1419(4) 0.3958(3) 0.0576(11) Uani d . . . 1 . .
H H5 0.849965 1.092839 0.427885 0.069000 Uiso calc U . R 1 . .
C C6 0.78952(15) 1.1174(3) 0.3339(2) 0.0491(9) Uani d . . . 1 . .
C C7 0.76696(16) 1.0269(3) 0.3310(2) 0.0497(9) Uani d . . . 1 . .
C C8 0.72111(16) 1.0279(3) 0.2986(2) 0.0514(9) Uani d . . . 1 . .
H H8 0.702086 1.071823 0.262300 0.062000 Uiso calc U . R 1 . .
C C9 0.79250(18) 0.9483(3) 0.3756(3) 0.0583(11) Uani d . . . 1 . .
H H9 0.822231 0.938402 0.392101 0.070000 Uiso calc U . R 1 . .
C C10 0.70271(17) 0.9650(3) 0.3187(2) 0.0542(10) Uani d . . . 1 . .
H H10 0.671457 0.966954 0.295379 0.065000 Uiso calc U . R 1 . .
C C11 0.77395(19) 0.8857(3) 0.3952(3) 0.0601(11) Uani d . . . 1 . .
H H11 0.791211 0.832911 0.424148 0.072000 Uiso calc U . R 1 . .
C C12 0.72972(18) 0.8992(3) 0.3727(2) 0.0578(11) Uani d . . . 1 . .
C C13 0.7154(2) 0.8689(3) 0.4124(3) 0.0586(12) Uani d . . . 1 . .
C C14 0.6711(2) 0.8604(4) 0.3857(3) 0.0671(13) Uani d . . . 1 . .
H H14 0.648710 0.849808 0.338016 0.080000 Uiso calc U . R 1 . .
C C15 0.7483(2) 0.8686(3) 0.4856(3) 0.0627(12) Uani d . . . 1 . .
H H15 0.779123 0.863261 0.506390 0.075000 Uiso calc U . R 1 . .
C C16 0.6582(2) 0.8667(4) 0.4262(3) 0.0655(13) Uani d . . . 1 . .
H H16 0.627587 0.859290 0.405998 0.079000 Uiso calc U . R 1 . .
C C17 0.73582(19) 0.8760(3) 0.5272(3) 0.0589(11) Uani d . . . 1 . .
H H17 0.758223 0.875278 0.575555 0.071000 Uiso calc U . R 1 . .
C C18 0.69100(19) 0.8843(3) 0.4983(2) 0.0571(11) Uani d . . . 1 . .
C C19 0.67873(17) 0.9323(3) 0.5376(2) 0.0556(11) Uani d . . . 1 . .
C C20 0.64121(17) 0.9918(4) 0.5045(3) 0.0622(12) Uani d . . . 1 . .
H H20 0.616926 0.980276 0.457636 0.075000 Uiso calc U . R 1 . .
C C21 0.7095(2) 0.9409(3) 0.6094(2) 0.0612(12) Uani d . . . 1 . .
H H21 0.732293 0.893866 0.635474 0.073000 Uiso calc U . R 1 . .
C C22 0.63779(16) 1.0672(4) 0.5370(3) 0.0647(12) Uani d . . . 1 . .
H H22 0.611387 1.105142 0.512680 0.078000 Uiso calc U . R 1 . .
C C23 0.70708(19) 1.0175(4) 0.6430(2) 0.0570(11) Uani d . . . 1 . .
H H23 0.728532 1.021940 0.691342 0.068000 Uiso calc U . R 1 . .
C C24 0.67378(15) 1.0873(4) 0.6067(2) 0.0528(10) Uani d . . . 1 . .
C C25 0.5740(2) 0.8104(4) 0.1758(3) 0.0739(16) Uani d . . . 1 A 1
C C26 0.6178(2) 0.8007(6) 0.1989(4) 0.087(2) Uani d . . . 1 A 1
H H26 0.629932 0.846063 0.186374 0.105000 Uiso calc U . R 1 A 1
C C27 0.5601(2) 0.7554(4) 0.2048(4) 0.0743(16) Uani d . . . 1 A 1
H H27 0.532737 0.770037 0.195907 0.089000 Uiso calc U . R 1 A 1
C C28 0.6439(2) 0.7201(5) 0.2421(3) 0.0766(15) Uani d . . . 1 A 1
H H28 0.673493 0.711537 0.257495 0.092000 Uiso calc U . R 1 A 1
C C29 0.5867(2) 0.6770(6) 0.2480(4) 0.0860(18) Uani d . . . 1 A 1
H H29 0.577277 0.638461 0.267957 0.103000 Uiso calc U . R 1 A 1
C C30 0.62733(18) 0.6572(6) 0.2608(3) 0.0749(16) Uani d . . . 1 A 1
C C31 0.6446(2) 0.5508(6) 0.2800(3) 0.0875(19) Uani d . . . 1 A 1
C C32 0.6694(2) 0.5228(7) 0.2605(5) 0.098(2) Uani d . . . 1 A 1
H H32 0.683970 0.568527 0.252660 0.118000 Uiso calc U . R 1 A 1
C C33 0.6295(4) 0.4897(7) 0.3001(5) 0.112(3) Uani d . . . 1 A 1
H H33 0.618887 0.511910 0.323125 0.135000 Uiso calc U . R 1 A 1
C C34 0.6723(3) 0.4173(8) 0.2521(6) 0.113(3) Uani d . . . 1 A 1
H H34 0.690813 0.394252 0.242114 0.135000 Uiso calc U . R 1 A 1
C C35 0.6289(4) 0.3827(8) 0.2869(4) 0.115(3) Uani d . . . 1 A 1
H H35 0.615696 0.337404 0.297609 0.138000 Uiso calc U . R 1 A 1
C C36 0.64825(19) 0.3553(6) 0.2589(3) 0.0819(18) Uani d . . . 1 A 1
C C37 0.6328(3) 0.2583(6) 0.2179(4) 0.088(2) Uani d . . . 1 A 1
C C38 0.6416(2) 0.2433(5) 0.1739(4) 0.0846(19) Uani d . . . 1 A 1
H H38 0.666747 0.273807 0.182441 0.102000 Uiso calc U . R 1 A 1
C C39 0.6035(3) 0.1961(7) 0.2145(5) 0.105(2) Uani d . . . 1 A 1
H H39 0.602595 0.193170 0.251284 0.126000 Uiso calc U . R 1 A 1
C C40 0.6139(2) 0.1829(6) 0.1153(4) 0.096(2) Uani d . . . 1 A 1
H H40 0.620069 0.172438 0.084825 0.115000 Uiso calc U . R 1 A 1
C C41 0.5746(3) 0.1364(6) 0.1562(4) 0.105(2) Uani d . . . 1 A 1
H H41 0.554061 0.094760 0.153692 0.126000 Uiso calc U . R 1 A 1
C C42 0.5763(3) 0.1389(4) 0.1047(4) 0.0851(19) Uani d . . . 1 A 1
C C43 0.5364(3) 0.1134(4) 0.0310(5) 0.0882(19) Uani d . . . 1 A 1
C C44 0.5407(3) 0.1008(4) -0.0189(5) 0.094(2) Uani d . . . 1 A 1
H H44 0.568947 0.083948 -0.006429 0.113000 Uiso calc U . R 1 A 1
C C45 0.4936(3) 0.1274(4) 0.0119(4) 0.0770(16) Uani d . . . 1 A 1
H H45 0.489628 0.129062 0.045486 0.092000 Uiso calc U . R 1 A 1
C C46 0.5024(3) 0.1131(5) -0.0900(5) 0.0910(19) Uani d . . . 1 A 1
H H46 0.505285 0.104342 -0.124479 0.109000 Uiso calc U . R 1 A 1
C C47 0.4565(2) 0.1387(4) -0.0585(4) 0.0789(16) Uani d . . . 1 A 1
H H47 0.427406 0.147204 -0.071948 0.095000 Uiso calc U . R 1 A 1
C C48 0.4616(2) 0.1378(4) -0.1076(4) 0.0713(15) Uani d . . . 1 A 1
C C1_1 0.4624(4) 0.5179(13) 0.3994(5) 0.165(5) Uani d U . D 1 B 1
H H1_1 0.472414 0.543762 0.373982 0.198000 Uiso calc U . R 1 B 1
C C2_1 0.4447(4) 0.5689(11) 0.4231(7) 0.187(5) Uani d U . D 1 B 1
H H2_1 0.439304 0.639800 0.418988 0.225000 Uiso calc U . R 1 B 1
C C3_1 0.4343(3) 0.5045(14) 0.4514(7) 0.173(5) Uani d U . D 1 B 1
H H3_1 0.420440 0.520354 0.473085 0.207000 Uiso calc U . R 1 B 1
C C4_1 0.4457(4) 0.4164(12) 0.4462(7) 0.167(5) Uani d U . D 1 B 1
H H4_1 0.441355 0.355082 0.462060 0.201000 Uiso calc U . R 1 B 1
C C5_1 0.4619(5) 0.4251(12) 0.4139(7) 0.175(5) Uani d U . D 1 B 1
H H5_1 0.472688 0.370360 0.402015 0.210000 Uiso calc U . R 1 B 1
C C1_2 0.7650(5) 1.1403(9) 0.4651(8) 0.172(5) Uani d U . D 1 C 1
H H1_2 0.789651 1.140280 0.462003 0.206000 Uiso calc U . R 1 C 1
C C2_2 0.7231(6) 1.1677(11) 0.4158(6) 0.197(7) Uani d U . D 1 C 1
H H2_2 0.710849 1.191538 0.369538 0.236000 Uiso calc U . R 1 C 1
C C3_2 0.6997(5) 1.1557(11) 0.4385(9) 0.202(7) Uani d U . D 1 C 1
H H3_2 0.667106 1.169461 0.411638 0.242000 Uiso calc U . R 1 C 1
C C4_2 0.7269(6) 1.1239(9) 0.5019(10) 0.186(5) Uani d U . D 1 C 1
H H4_2 0.717987 1.107592 0.530499 0.223000 Uiso calc U . R 1 C 1
C C5_2 0.7694(5) 1.1142(6) 0.5218(6) 0.159(5) Uani d U . D 1 C 1
H H5_2 0.796597 1.087647 0.565959 0.191000 Uiso calc U . R 1 C 1
P P1_3 0.55821(16) 1.2862(4) 0.3714(2) 0.1706(15) Uani d U . D 1 . .
F F1_3 0.5074(4) 1.2888(17) 0.3240(8) 0.341(10) Uani d U . D 1 . .
F F2_3 0.5595(6) 1.1856(12) 0.3994(10) 0.341(9) Uani d U . D 1 . .
F F3_3 0.6102(4) 1.2836(17) 0.4182(8) 0.333(9) Uani d U . D 1 . .
F F4_3 0.5578(8) 1.3803(11) 0.3424(10) 0.337(9) Uani d U . D 1 . .
F F5_3 0.5567(7) 1.2509(15) 0.3117(7) 0.333(9) Uani d U . D 1 . .
F F6_3 0.5616(6) 1.3268(18) 0.4307(6) 0.376(12) Uani d U . D 1 . .
P P1_4 0.58327(11) 0.6279(3) 0.41529(17) 0.1309(10) Uani d U . D 1 . .
F F1_4 0.6267(3) 0.6254(9) 0.4233(4) 0.200(4) Uani d U . D 1 . .
F F2_4 0.5988(4) 0.5322(6) 0.4526(5) 0.211(4) Uani d U . D 1 . .
F F3_4 0.5393(3) 0.6206(10) 0.4058(7) 0.251(6) Uani d U . D 1 . .
F F4_4 0.5676(4) 0.7260(8) 0.3776(7) 0.226(5) Uani d U . D 1 . .
F F5_4 0.6033(4) 0.6961(7) 0.4785(5) 0.196(4) Uani d U . D 1 . .
F F6_4 0.5524(5) 0.5891(10) 0.3412(4) 0.278(7) Uani d U . D 1 . .

loop_
_atom_site_aniso_label
_atom_site_aniso_U_11
_atom_site_aniso_U_22
_atom_site_aniso_U_33
_atom_site_aniso_U_12
_atom_site_aniso_U_13
_atom_site_aniso_U_23
Co1 0.0627(6) 0.0482(6) 0.0465(5) -0.0073(3) 0.0381(5) -0.0045(3)
Co2 0.0408(6) 0.0480(6) 0.0662(6) 0.0009(3) 0.0251(5) 0.0136(3)
C1 0.049(2) 0.068(2) 0.046(2) -0.0082(18) 0.0356(18) -0.0021(18)
C2 0.057(2) 0.060(2) 0.044(2) 0.0040(18) 0.0371(19) 0.0029(17)
C3 0.041(2) 0.080(3) 0.051(2) -0.0048(19) 0.0265(19) 0.001(2)
C4 0.055(2) 0.065(2) 0.0376(18) -0.0006(19) 0.0318(18) -0.0057(16)
C5 0.048(2) 0.070(3) 0.055(2) 0.006(2) 0.033(2) 0.004(2)
C6 0.052(2) 0.062(2) 0.045(2) 0.0090(17) 0.0363(18) -0.0007(16)
C7 0.068(3) 0.050(2) 0.0436(19) 0.0021(18) 0.041(2) -0.0095(16)
C8 0.061(2) 0.056(2) 0.0391(19) -0.0022(19) 0.0328(19) -0.0071(16)
C9 0.072(3) 0.056(2) 0.057(2) 0.014(2) 0.045(2) -0.0024(19)
C10 0.061(2) 0.055(2) 0.049(2) -0.0133(19) 0.035(2) -0.0159(18)
C11 0.079(3) 0.051(2) 0.066(3) 0.011(2) 0.053(3) -0.0015(19)
C12 0.080(3) 0.044(2) 0.056(2) -0.007(2) 0.046(2) -0.0154(17)
C13 0.086(3) 0.0373(19) 0.057(2) -0.0128(19) 0.047(2) -0.0105(16)
C14 0.081(3) 0.064(3) 0.056(3) -0.033(2) 0.044(3) -0.028(2)
C15 0.083(3) 0.051(2) 0.057(2) 0.006(2) 0.045(3) -0.0008(19)
C16 0.076(3) 0.063(3) 0.064(3) -0.034(2) 0.047(3) -0.025(2)
C17 0.076(3) 0.050(2) 0.054(2) 0.002(2) 0.042(2) 0.0048(18)
C18 0.084(3) 0.041(2) 0.055(2) -0.023(2) 0.048(2) -0.0090(16)
C19 0.068(3) 0.057(2) 0.053(2) -0.027(2) 0.043(2) -0.0081(18)
C20 0.050(3) 0.077(3) 0.059(3) -0.027(2) 0.035(2) -0.021(2)
C21 0.088(3) 0.049(2) 0.052(2) -0.005(2) 0.047(2) 0.0042(18)
C22 0.046(2) 0.091(3) 0.061(3) -0.019(2) 0.035(2) -0.021(2)
C23 0.078(3) 0.057(2) 0.046(2) -0.005(2) 0.044(2) 0.0044(18)
C24 0.052(2) 0.072(3) 0.050(2) -0.0174(19) 0.0391(19) -0.0060(18)
C25 0.089(4) 0.077(3) 0.085(4) -0.030(3) 0.069(3) -0.038(3)
C26 0.078(4) 0.119(5) 0.089(4) -0.047(4) 0.065(4) -0.060(4)
C27 0.077(4) 0.088(4) 0.085(4) -0.007(3) 0.064(3) -0.022(3)
C28 0.061(3) 0.105(4) 0.063(3) -0.016(3) 0.039(3) -0.021(3)
C29 0.081(4) 0.121(5) 0.079(4) 0.004(4) 0.061(3) 0.001(4)
C30 0.056(3) 0.121(5) 0.049(2) -0.017(3) 0.034(2) -0.031(3)
C31 0.061(3) 0.126(6) 0.056(3) -0.008(3) 0.027(3) -0.009(3)
C32 0.053(3) 0.129(6) 0.120(6) -0.023(3) 0.058(4) -0.028(5)
C33 0.155(8) 0.136(7) 0.093(5) 0.048(6) 0.101(6) 0.033(5)
C34 0.084(5) 0.127(6) 0.151(8) -0.007(5) 0.085(6) -0.017(6)
C35 0.120(6) 0.159(8) 0.088(5) 0.026(6) 0.076(5) 0.051(5)
C36 0.049(3) 0.118(5) 0.066(3) 0.023(3) 0.031(2) 0.036(3)
C37 0.075(4) 0.100(5) 0.082(4) 0.033(3) 0.046(3) 0.042(3)
C38 0.054(3) 0.090(4) 0.104(5) 0.024(3) 0.048(3) 0.025(3)
C39 0.112(6) 0.111(6) 0.096(5) 0.005(5) 0.068(5) 0.034(4)
C40 0.078(4) 0.097(5) 0.096(5) 0.030(4) 0.048(4) 0.010(4)
C41 0.117(6) 0.095(5) 0.088(5) -0.018(4) 0.057(5) 0.012(4)
C42 0.095(4) 0.050(3) 0.109(5) 0.016(3) 0.063(4) 0.034(3)
C43 0.109(5) 0.056(3) 0.119(6) 0.008(3) 0.081(5) 0.011(3)
C44 0.108(5) 0.058(3) 0.144(7) 0.013(3) 0.093(6) -0.001(3)
C45 0.097(4) 0.055(3) 0.109(5) 0.003(3) 0.079(4) 0.012(3)
C46 0.106(5) 0.083(4) 0.107(5) 0.008(4) 0.078(5) -0.009(4)
C47 0.084(4) 0.062(3) 0.104(5) -0.001(3) 0.066(4) 0.003(3)
C48 0.089(4) 0.051(2) 0.106(4) -0.016(2) 0.077(4) -0.024(3)
C1_1 0.090(6) 0.278(13) 0.080(5) -0.003(8) 0.031(5) 0.056(8)
C2_1 0.109(8) 0.221(12) 0.137(9) 0.089(8) 0.032(6) 0.092(8)
C3_1 0.050(4) 0.290(15) 0.139(9) 0.036(7) 0.040(5) 0.035(9)
C4_1 0.108(8) 0.219(10) 0.130(8) -0.089(8) 0.053(6) -0.041(8)
C5_1 0.166(11) 0.221(11) 0.100(7) -0.044(10) 0.066(7) -0.054(8)
C1_2 0.197(11) 0.152(9) 0.168(9) 0.049(8) 0.116(8) -0.045(7)
C2_2 0.232(13) 0.171(12) 0.100(6) 0.036(11) 0.064(7) -0.038(7)
C3_2 0.139(9) 0.154(11) 0.195(11) -0.058(8) 0.050(8) -0.064(9)
C4_2 0.210(11) 0.109(8) 0.236(13) -0.056(8) 0.139(10) 0.009(9)
C5_2 0.170(9) 0.066(4) 0.130(7) 0.033(6) 0.042(7) 0.003(5)
P1_3 0.157(3) 0.225(4) 0.116(2) 0.003(3) 0.079(2) 0.028(3)
F1_3 0.182(9) 0.54(3) 0.219(12) 0.073(13) 0.089(9) 0.076(16)
F2_3 0.291(17) 0.384(16) 0.32(2) 0.043(15) 0.176(16) 0.183(15)
F3_3 0.169(8) 0.54(3) 0.246(13) -0.024(12) 0.112(9) -0.010(16)
F4_3 0.46(2) 0.299(13) 0.277(17) 0.017(15) 0.243(18) 0.059(12)
F5_3 0.39(2) 0.42(2) 0.208(11) 0.064(19) 0.196(13) 0.005(12)
F6_3 0.36(2) 0.58(3) 0.166(9) 0.20(2) 0.153(11) 0.052(13)
P1_4 0.1133(19) 0.163(3) 0.122(2) -0.0026(17) 0.0768(17) 0.0217(17)
F1_4 0.130(5) 0.337(13) 0.145(6) 0.004(6) 0.093(5) -0.030(7)
F2_4 0.213(9) 0.139(5) 0.149(6) 0.009(5) 0.050(6) 0.014(5)
F3_4 0.153(7) 0.325(15) 0.284(11) 0.029(7) 0.143(8) 0.136(10)
F4_4 0.185(8) 0.238(9) 0.294(11) 0.026(7) 0.170(9) 0.105(8)
F5_4 0.254(10) 0.194(7) 0.236(8) -0.044(7) 0.201(8) -0.077(6)
F6_4 0.338(14) 0.314(13) 0.134(6) -0.189(12) 0.126(8) -0.030(7)

loop_
_atom_type_symbol
_atom_type_description
_atom_type_scat_dispersion_real
_atom_type_scat_dispersion_imag
_atom_type_scat_source
C C 0.0033 0.0016 'International Tables Vol C Tables 4.2.6.8 and 6.1.1.4'
H H 0.0000 0.0000 'International Tables Vol C Tables 4.2.6.8 and 6.1.1.4'
Co Co 0.3494 0.9721 'International Tables Vol C Tables 4.2.6.8 and 6.1.1.4'
F F 0.0171 0.0103 'International Tables Vol C Tables 4.2.6.8 and 6.1.1.4'
P P 0.1023 0.0942 'International Tables Vol C Tables 4.2.6.8 and 6.1.1.4'

loop_
_geom_angle_atom_site_label_1
_geom_angle_atom_site_label_2
_geom_angle_atom_site_label_3
_geom_angle_site_symmetry_1
_geom_angle_site_symmetry_3
_geom_angle
_geom_angle_publ_flag
C5_2 Co1 C5_2 7_676 . 180.000000 ?
C5_2 Co1 C4_2 7_676 7_676 40.9(4) ?
C5_2 Co1 C4_2 . 7_676 139.1(4) ?
C5_2 Co1 C4_2 7_676 . 139.1(4) ?
C5_2 Co1 C4_2 . . 40.9(4) ?
C4_2 Co1 C4_2 7_676 . 180.000000 ?
C5_2 Co1 C3_2 7_676 7_676 66.6(5) ?
C5_2 Co1 C3_2 . 7_676 113.4(5) ?
C4_2 Co1 C3_2 7_676 7_676 38.4(4) ?
C4_2 Co1 C3_2 . 7_676 141.6(4) ?
C5_2 Co1 C3_2 7_676 . 113.4(5) ?
C5_2 Co1 C3_2 . . 66.6(5) ?
C4_2 Co1 C3_2 7_676 . 141.6(4) ?
C4_2 Co1 C3_2 . . 38.4(4) ?
C3_2 Co1 C3_2 7_676 . 180.000000 ?
C5_2 Co1 C1_2 7_676 7_676 40.3(4) ?
C5_2 Co1 C1_2 . 7_676 139.7(4) ?
C4_2 Co1 C1_2 7_676 7_676 66.3(6) ?
C4_2 Co1 C1_2 . 7_676 113.7(6) ?
C3_2 Co1 C1_2 7_676 7_676 64.7(6) ?
C3_2 Co1 C1_2 . 7_676 115.3(6) ?
C5_2 Co1 C1_2 7_676 . 139.7(4) ?
C5_2 Co1 C1_2 . . 40.3(4) ?
C4_2 Co1 C1_2 7_676 . 113.7(6) ?
C4_2 Co1 C1_2 . . 66.3(6) ?
C3_2 Co1 C1_2 7_676 . 115.3(6) ?
C3_2 Co1 C1_2 . . 64.7(6) ?
C1_2 Co1 C1_2 7_676 . 180.000000 ?
C5_2 Co1 C2_2 7_676 . 113.3(5) ?
C5_2 Co1 C2_2 . . 66.7(5) ?
C4_2 Co1 C2_2 7_676 . 114.5(6) ?
C4_2 Co1 C2_2 . . 65.5(6) ?
C3_2 Co1 C2_2 7_676 . 141.2(4) ?
C3_2 Co1 C2_2 . . 38.8(4) ?
C1_2 Co1 C2_2 7_676 . 141.7(4) ?
C1_2 Co1 C2_2 . . 38.3(4) ?
C5_2 Co1 C2_2 7_676 7_676 66.7(5) ?
C5_2 Co1 C2_2 . 7_676 113.3(5) ?
C4_2 Co1 C2_2 7_676 7_676 65.5(6) ?
C4_2 Co1 C2_2 . 7_676 114.5(6) ?
C3_2 Co1 C2_2 7_676 7_676 38.8(4) ?
C3_2 Co1 C2_2 . 7_676 141.2(4) ?
C1_2 Co1 C2_2 7_676 7_676 38.3(4) ?
C1_2 Co1 C2_2 . 7_676 141.7(4) ?
C2_2 Co1 C2_2 . 7_676 180.000000 ?
C5_1 Co2 C5_1 . 5_666 180.000000 ?
C5_1 Co2 C1_1 . . 39.6(4) ?
C5_1 Co2 C1_1 5_666 . 140.4(4) ?
C5_1 Co2 C1_1 . 5_666 140.4(4) ?
C5_1 Co2 C1_1 5_666 5_666 39.6(4) ?
C1_1 Co2 C1_1 . 5_666 180.0(10) ?
C5_1 Co2 C4_1 . . 38.3(4) ?
C5_1 Co2 C4_1 5_666 . 141.6(4) ?
C1_1 Co2 C4_1 . . 66.4(5) ?
C1_1 Co2 C4_1 5_666 . 113.6(5) ?
C5_1 Co2 C4_1 . 5_666 141.7(4) ?
C5_1 Co2 C4_1 5_666 5_666 38.4(4) ?
C1_1 Co2 C4_1 . 5_666 113.6(5) ?
C1_1 Co2 C4_1 5_666 5_666 66.4(5) ?
C4_1 Co2 C4_1 . 5_666 180.000000 ?
C5_1 Co2 C2_1 . . 65.9(6) ?
C5_1 Co2 C2_1 5_666 . 114.1(6) ?
C1_1 Co2 C2_1 . . 39.8(4) ?
C1_1 Co2 C2_1 5_666 . 140.2(4) ?
C4_1 Co2 C2_1 . . 66.6(6) ?
C4_1 Co2 C2_1 5_666 . 113.4(6) ?
C5_1 Co2 C2_1 . 5_666 114.1(6) ?
C5_1 Co2 C2_1 5_666 5_666 65.9(6) ?
C1_1 Co2 C2_1 . 5_666 140.2(4) ?
C1_1 Co2 C2_1 5_666 5_666 39.8(4) ?
C4_1 Co2 C2_1 . 5_666 113.4(6) ?
C4_1 Co2 C2_1 5_666 5_666 66.6(6) ?
C2_1 Co2 C2_1 . 5_666 180.0(7) ?
C5_1 Co2 C3_1 . . 64.5(6) ?
C5_1 Co2 C3_1 5_666 . 115.5(6) ?
C1_1 Co2 C3_1 . . 66.1(5) ?
C1_1 Co2 C3_1 5_666 . 113.9(5) ?
C4_1 Co2 C3_1 . . 39.1(4) ?
C4_1 Co2 C3_1 5_666 . 140.9(4) ?
C2_1 Co2 C3_1 . . 39.6(4) ?
C2_1 Co2 C3_1 5_666 . 140.4(4) ?
C5_1 Co2 C3_1 . 5_666 115.5(6) ?
C5_1 Co2 C3_1 5_666 5_666 64.5(6) ?
C1_1 Co2 C3_1 . 5_666 113.9(5) ?
C1_1 Co2 C3_1 5_666 5_666 66.1(5) ?
C4_1 Co2 C3_1 . 5_666 140.9(4) ?
C4_1 Co2 C3_1 5_666 5_666 39.1(4) ?
C2_1 Co2 C3_1 . 5_666 140.4(4) ?
C2_1 Co2 C3_1 5_666 5_666 39.6(4) ?
C3_1 Co2 C3_1 . 5_666 180.0(3) ?
C2 C1 C3 . . 116.5(4) ?
C2 C1 C24 . 7_676 122.9(4) ?
C3 C1 C24 . 7_676 119.0(4) ?
C4 C2 C1 . . 121.2(4) ?
C4 C2 H2 . . 119.400000 ?
C1 C2 H2 . . 119.400000 ?
C5 C3 C1 . . 121.1(4) ?
C5 C3 H3 . . 119.400000 ?
C1 C3 H3 . . 119.400000 ?
C2 C4 C6 . . 121.1(4) ?
C2 C4 H4 . . 119.500000 ?
C6 C4 H4 . . 119.500000 ?
C3 C5 C6 . . 121.3(5) ?
C3 C5 H5 . . 119.300000 ?
C6 C5 H5 . . 119.300000 ?
C5 C6 C4 . . 116.9(4) ?
C5 C6 C7 . . 118.7(4) ?
C4 C6 C7 . . 122.3(4) ?
C8 C7 C9 . . 117.1(4) ?
C8 C7 C6 . . 119.7(4) ?
C9 C7 C6 . . 120.9(4) ?
C7 C8 C10 . . 121.3(4) ?
C7 C8 H8 . . 119.300000 ?
C10 C8 H8 . . 119.300000 ?
C11 C9 C7 . . 120.3(5) ?
C11 C9 H9 . . 119.800000 ?
C7 C9 H9 . . 119.800000 ?
C8 C10 C12 . . 121.3(5) ?
C8 C10 H10 . . 119.300000 ?
C12 C10 H10 . . 119.300000 ?
C9 C11 C12 . . 121.6(4) ?
C9 C11 H11 . . 119.200000 ?
C12 C11 H11 . . 119.200000 ?
C10 C12 C11 . . 115.9(4) ?
C10 C12 C13 . . 118.5(5) ?
C11 C12 C13 . . 123.8(5) ?
C14 C13 C15 . . 116.2(5) ?
C14 C13 C12 . . 124.5(5) ?
C15 C13 C12 . . 117.9(5) ?
C13 C14 C16 . . 122.5(5) ?
C13 C14 H14 . . 118.800000 ?
C16 C14 H14 . . 118.800000 ?
C17 C15 C13 . . 121.2(6) ?
C17 C15 H15 . . 119.400000 ?
C13 C15 H15 . . 119.400000 ?
C14 C16 C18 . . 120.3(5) ?
C14 C16 H16 . . 119.800000 ?
C18 C16 H16 . . 119.900000 ?
C18 C17 C15 . . 120.7(5) ?
C18 C17 H17 . . 119.600000 ?
C15 C17 H17 . . 119.600000 ?
C17 C18 C16 . . 117.2(4) ?
C17 C18 C19 . . 119.8(4) ?
C16 C18 C19 . . 121.4(5) ?
C20 C19 C21 . . 115.5(5) ?
C20 C19 C18 . . 120.7(4) ?
C21 C19 C18 . . 121.8(5) ?
C22 C20 C19 . . 123.0(5) ?
C22 C20 H20 . . 118.500000 ?
C19 C20 H20 . . 118.500000 ?
C23 C21 C19 . . 121.2(5) ?
C23 C21 H21 . . 119.400000 ?
C19 C21 H21 . . 119.400000 ?
C20 C22 C24 . . 119.9(5) ?
C20 C22 H22 . . 120.000000 ?
C24 C22 H22 . . 120.000000 ?
C21 C23 C24 . . 121.3(5) ?
C21 C23 H23 . . 119.400000 ?
C24 C23 H23 . . 119.400000 ?
C23 C24 C22 . . 116.7(5) ?
C23 C24 C1 . 7_676 121.2(4) ?
C22 C24 C1 . 7_676 120.6(5) ?
C27 C25 C26 . . 119.7(7) ?
C27 C25 C48 . 5_665 118.7(6) ?
C26 C25 C48 . 5_665 119.9(5) ?
C25 C26 C28 . . 118.2(6) ?
C25 C26 H26 . . 120.900000 ?
C28 C26 H26 . . 120.900000 ?
C25 C27 C29 . . 119.9(6) ?
C25 C27 H27 . . 120.000000 ?
C29 C27 H27 . . 120.000000 ?
C30 C28 C26 . . 121.1(6) ?
C30 C28 H28 . . 119.500000 ?
C26 C28 H28 . . 119.500000 ?
C30 C29 C27 . . 118.9(6) ?
C30 C29 H29 . . 120.500000 ?
C27 C29 H29 . . 120.500000 ?
C28 C30 C29 . . 120.1(7) ?
C28 C30 C31 . . 121.6(6) ?
C29 C30 C31 . . 116.5(6) ?
C33 C31 C32 . . 122.3(9) ?
C33 C31 C30 . . 122.2(7) ?
C32 C31 C30 . . 114.2(7) ?
C31 C32 C34 . . 117.3(8) ?
C31 C32 H32 . . 121.300000 ?
C34 C32 H32 . . 121.300000 ?
C31 C33 C35 . . 120.4(7) ?
C31 C33 H33 . . 119.800000 ?
C35 C33 H33 . . 119.800000 ?
C36 C34 C32 . . 119.2(7) ?
C36 C34 H34 . . 120.400000 ?
C32 C34 H34 . . 120.400000 ?
C36 C35 C33 . . 116.6(8) ?
C36 C35 H35 . . 121.700000 ?
C33 C35 H35 . . 121.700000 ?
C34 C36 C35 . . 121.8(9) ?
C34 C36 C37 . . 118.0(7) ?
C35 C36 C37 . . 118.6(8) ?
C38 C37 C39 . . 117.8(9) ?
C38 C37 C36 . . 118.8(7) ?
C39 C37 C36 . . 122.2(8) ?
C37 C38 C40 . . 121.6(7) ?
C37 C38 H38 . . 119.200000 ?
C40 C38 H38 . . 119.200000 ?
C37 C39 C41 . . 120.3(8) ?
C37 C39 H39 . . 119.900000 ?
C41 C39 H39 . . 119.900000 ?
C38 C40 C42 . . 117.0(7) ?
C38 C40 H40 . . 121.500000 ?
C42 C40 H40 . . 121.500000 ?
C42 C41 C39 . . 120.0(8) ?
C42 C41 H41 . . 120.000000 ?
C39 C41 H41 . . 120.000000 ?
C41 C42 C40 . . 119.4(8) ?
C41 C42 C43 . . 123.0(7) ?
C40 C42 C43 . . 116.7(7) ?
C44 C43 C45 . . 119.7(8) ?
C44 C43 C42 . . 122.1(7) ?
C45 C43 C42 . . 116.3(7) ?
C43 C44 C46 . . 120.1(7) ?
C43 C44 H44 . . 120.000000 ?
C46 C44 H44 . . 120.000000 ?
C43 C45 C47 . . 118.6(6) ?
C43 C45 H45 . . 120.700000 ?
C47 C45 H45 . . 120.700000 ?
C48 C46 C44 . . 119.5(6) ?
C48 C46 H46 . . 120.200000 ?
C44 C46 H46 . . 120.200000 ?
C48 C47 C45 . . 121.5(6) ?
C48 C47 H47 . . 119.300000 ?
C45 C47 H47 . . 119.300000 ?
C47 C48 C46 . . 119.8(7) ?
C47 C48 C25 . 5_665 117.8(5) ?
C46 C48 C25 . 5_665 120.4(6) ?
C5_1 C1_1 C2_1 . . 106.5(10) ?
C5_1 C1_1 Co2 . . 69.9(6) ?
C2_1 C1_1 Co2 . . 70.5(6) ?
C5_1 C1_1 H1_1 . . 126.700000 ?
C2_1 C1_1 H1_1 . . 126.700000 ?
Co2 C1_1 H1_1 . . 126.700000 ?
C3_1 C2_1 C1_1 . . 106.5(10) ?
C3_1 C2_1 Co2 . . 70.1(5) ?
C1_1 C2_1 Co2 . . 69.6(5) ?
C3_1 C2_1 H2_1 . . 126.700000 ?
C1_1 C2_1 H2_1 . . 126.700000 ?
Co2 C2_1 H2_1 . . 126.700000 ?
C4_1 C3_1 C2_1 . . 109.3(11) ?
C4_1 C3_1 Co2 . . 70.4(5) ?
C2_1 C3_1 Co2 . . 70.3(5) ?
C4_1 C3_1 H3_1 . . 125.300000 ?
C2_1 C3_1 H3_1 . . 125.300000 ?
Co2 C3_1 H3_1 . . 125.300000 ?
C5_1 C4_1 C3_1 . . 107.0(11) ?
C5_1 C4_1 Co2 . . 70.3(7) ?
C3_1 C4_1 Co2 . . 70.5(6) ?
C5_1 C4_1 H4_1 . . 126.500000 ?
C3_1 C4_1 H4_1 . . 126.500000 ?
Co2 C4_1 H4_1 . . 126.500000 ?
C4_1 C5_1 C1_1 . . 110.7(11) ?
C4_1 C5_1 Co2 . . 71.4(7) ?
C1_1 C5_1 Co2 . . 70.4(6) ?
C4_1 C5_1 H5_1 . . 124.700000 ?
C1_1 C5_1 H5_1 . . 124.600000 ?
Co2 C5_1 H5_1 . . 124.600000 ?
C2_2 C1_2 C5_2 . . 109.1(11) ?
C2_2 C1_2 Co1 . . 71.2(6) ?
C5_2 C1_2 Co1 . . 68.2(5) ?
C2_2 C1_2 H1_2 . . 125.400000 ?
C5_2 C1_2 H1_2 . . 125.500000 ?
Co1 C1_2 H1_2 . . 125.400000 ?
C1_2 C2_2 C3_2 . . 108.1(11) ?
C1_2 C2_2 Co1 . . 70.6(6) ?
C3_2 C2_2 Co1 . . 70.3(7) ?
C1_2 C2_2 H2_2 . . 125.900000 ?
C3_2 C2_2 H2_2 . . 125.900000 ?
Co1 C2_2 H2_2 . . 125.900000 ?
C4_2 C3_2 C2_2 . . 109.0(12) ?
C4_2 C3_2 Co1 . . 69.2(7) ?
C2_2 C3_2 Co1 . . 70.9(7) ?
C4_2 C3_2 H3_2 . . 125.500000 ?
C2_2 C3_2 H3_2 . . 125.500000 ?
Co1 C3_2 H3_2 . . 125.500000 ?
C3_2 C4_2 C5_2 . . 108.9(11) ?
C3_2 C4_2 Co1 . . 72.4(7) ?
C5_2 C4_2 Co1 . . 69.4(6) ?
C3_2 C4_2 H4_2 . . 125.600000 ?
C5_2 C4_2 H4_2 . . 125.600000 ?
Co1 C4_2 H4_2 . . 125.600000 ?
C1_2 C5_2 C4_2 . . 104.8(10) ?
C1_2 C5_2 Co1 . . 71.5(5) ?
C4_2 C5_2 Co1 . . 69.7(6) ?
C1_2 C5_2 H5_2 . . 127.400000 ?
C4_2 C5_2 H5_2 . . 127.500000 ?
Co1 C5_2 H5_2 . . 127.500000 ?
F4_3 P1_3 F1_3 . . 89.0(10) ?
F4_3 P1_3 F6_3 . . 97.0(13) ?
F1_3 P1_3 F6_3 . . 91.9(10) ?
F4_3 P1_3 F5_3 . . 79.7(10) ?
F1_3 P1_3 F5_3 . . 90.2(10) ?
F6_3 P1_3 F5_3 . . 176.1(14) ?
F4_3 P1_3 F3_3 . . 90.2(10) ?
F1_3 P1_3 F3_3 . . 178.4(10) ?
F6_3 P1_3 F3_3 . . 89.6(9) ?
F5_3 P1_3 F3_3 . . 88.4(10) ?
F4_3 P1_3 F2_3 . . 176.9(13) ?
F1_3 P1_3 F2_3 . . 92.0(10) ?
F6_3 P1_3 F2_3 . . 85.9(11) ?
F5_3 P1_3 F2_3 . . 97.4(12) ?
F3_3 P1_3 F2_3 . . 88.7(10) ?
F2_4 P1_4 F6_4 . . 98.3(7) ?
F2_4 P1_4 F4_4 . . 179.6(7) ?
F6_4 P1_4 F4_4 . . 82.0(8) ?
F2_4 P1_4 F1_4 . . 86.0(7) ?
F6_4 P1_4 F1_4 . . 95.3(7) ?
F4_4 P1_4 F1_4 . . 94.0(6) ?
F2_4 P1_4 F3_4 . . 90.1(7) ?
F6_4 P1_4 F3_4 . . 82.0(8) ?
F4_4 P1_4 F3_4 . . 89.9(6) ?
F1_4 P1_4 F3_4 . . 174.9(8) ?
F2_4 P1_4 F5_4 . . 98.7(6) ?
F6_4 P1_4 F5_4 . . 160.8(9) ?
F4_4 P1_4 F5_4 . . 80.9(7) ?
F1_4 P1_4 F5_4 . . 94.7(5) ?
F3_4 P1_4 F5_4 . . 89.1(7) ?

loop_
_geom_bond_atom_site_label_1
_geom_bond_atom_site_label_2
_geom_bond_site_symmetry_2
_geom_bond_distance
_geom_bond_publ_flag
Co1 C5_2 7_676 1.959(8) ?
Co1 C5_2 . 1.959(8) ?
Co1 C4_2 7_676 1.962(11) ?
Co1 C4_2 . 1.962(11) ?
Co1 C3_2 7_676 2.000(12) ?
Co1 C3_2 . 2.000(12) ?
Co1 C1_2 7_676 2.000(9) ?
Co1 C1_2 . 2.000(9) ?
Co1 C2_2 . 2.008(11) ?
Co1 C2_2 7_676 2.008(11) ?
Co2 C5_1 . 1.962(12) ?
Co2 C5_1 5_666 1.962(12) ?
Co2 C1_1 . 1.969(10) ?
Co2 C1_1 5_666 1.969(10) ?
Co2 C4_1 . 1.975(9) ?
Co2 C4_1 5_666 1.975(10) ?
Co2 C2_1 . 1.980(8) ?
Co2 C2_1 5_666 1.980(8) ?
Co2 C3_1 . 1.978(9) ?
Co2 C3_1 5_666 1.978(9) ?
C1 C2 . 1.394(6) ?
C1 C3 . 1.404(7) ?
C1 C24 7_676 1.492(7) ?
C2 C4 . 1.382(7) ?
C2 H2 . 0.940000 ?
C3 C5 . 1.380(8) ?
C3 H3 . 0.940000 ?
C4 C6 . 1.402(6) ?
C4 H4 . 0.940000 ?
C5 C6 . 1.391(7) ?
C5 H5 . 0.940000 ?
C6 C7 . 1.490(7) ?
C7 C8 . 1.387(7) ?
C7 C9 . 1.410(7) ?
C8 C10 . 1.392(7) ?
C8 H8 . 0.940000 ?
C9 C11 . 1.385(7) ?
C9 H9 . 0.940000 ?
C10 C12 . 1.395(7) ?
C10 H10 . 0.940000 ?
C11 C12 . 1.413(8) ?
C11 H11 . 0.940000 ?
C12 C13 . 1.463(7) ?
C13 C14 . 1.375(8) ?
C13 C15 . 1.421(7) ?
C14 C16 . 1.376(8) ?
C14 H14 . 0.940000 ?
C15 C17 . 1.393(7) ?
C15 H15 . 0.940000 ?
C16 C18 . 1.423(7) ?
C16 H16 . 0.940000 ?
C17 C18 . 1.377(8) ?
C17 H17 . 0.940000 ?
C18 C19 . 1.481(7) ?
C19 C20 . 1.382(8) ?
C19 C21 . 1.396(7) ?
C20 C22 . 1.374(8) ?
C20 H20 . 0.940000 ?
C21 C23 . 1.386(7) ?
C21 H21 . 0.940000 ?
C22 C24 . 1.404(7) ?
C22 H22 . 0.940000 ?
C23 C24 . 1.381(8) ?
C23 H23 . 0.940000 ?
C25 C27 . 1.366(9) ?
C25 C26 . 1.386(9) ?
C25 C48 5_665 1.527(10) ?
C26 C28 . 1.426(12) ?
C26 H26 . 0.940000 ?
C27 C29 . 1.407(10) ?
C27 H27 . 0.940000 ?
C28 C30 . 1.321(10) ?
C28 H28 . 0.940000 ?
C29 C30 . 1.397(9) ?
C29 H29 . 0.940000 ?
C30 C31 . 1.554(12) ?
C31 C33 . 1.283(12) ?
C31 C32 . 1.364(10) ?
C32 C34 . 1.482(13) ?
C32 H32 . 0.940000 ?
C33 C35 . 1.507(15) ?
C33 H33 . 0.940000 ?
C34 C36 . 1.341(11) ?
C34 H34 . 0.940000 ?
C35 C36 . 1.351(12) ?
C35 H35 . 0.940000 ?
C36 C37 . 1.556(12) ?
C37 C38 . 1.351(11) ?
C37 C39 . 1.369(12) ?
C38 C40 . 1.412(12) ?
C38 H38 . 0.940000 ?
C39 C41 . 1.408(13) ?
C39 H39 . 0.940000 ?
C40 C42 . 1.416(11) ?
C40 H40 . 0.940000 ?
C41 C42 . 1.330(12) ?
C41 H41 . 0.940000 ?
C42 C43 . 1.512(12) ?
C43 C44 . 1.366(11) ?
C43 C45 . 1.398(10) ?
C44 C46 . 1.428(13) ?
C44 H44 . 0.940000 ?
C45 C47 . 1.406(11) ?
C45 H45 . 0.940000 ?
C46 C48 . 1.365(10) ?
C46 H46 . 0.940000 ?
C47 C48 . 1.359(9) ?
C47 H47 . 0.940000 ?
C1_1 C5_1 . 1.332(13) ?
C1_1 C2_1 . 1.345(13) ?
C1_1 H1_1 . 0.990000 ?
C2_1 C3_1 . 1.340(13) ?
C2_1 H2_1 . 0.990000 ?
C3_1 C4_1 . 1.323(13) ?
C3_1 H3_1 . 0.990000 ?
C4_1 C5_1 . 1.293(13) ?
C4_1 H4_1 . 0.990000 ?
C5_1 H5_1 . 0.990000 ?
C1_2 C2_2 . 1.314(13) ?
C1_2 C5_2 . 1.365(12) ?
C1_2 H1_2 . 0.990000 ?
C2_2 C3_2 . 1.332(14) ?
C2_2 H2_2 . 0.990000 ?
C3_2 C4_2 . 1.304(13) ?
C3_2 H3_2 . 0.990000 ?
C4_2 C5_2 . 1.369(13) ?
C4_2 H4_2 . 0.990000 ?
C5_2 H5_2 . 0.990000 ?
P1_3 F4_3 . 1.479(11) ?
P1_3 F1_3 . 1.502(11) ?
P1_3 F6_3 . 1.511(10) ?
P1_3 F5_3 . 1.534(10) ?
P1_3 F3_3 . 1.540(10) ?
P1_3 F2_3 . 1.539(11) ?
P1_4 F2_4 . 1.504(8) ?
P1_4 F6_4 . 1.529(8) ?
P1_4 F4_4 . 1.536(9) ?
P1_4 F1_4 . 1.539(7) ?
P1_4 F3_4 . 1.543(9) ?
P1_4 F5_4 . 1.561(8) ?

loop_
_geom_torsion_atom_site_label_1
_geom_torsion_atom_site_label_2
_geom_torsion_atom_site_label_3
_geom_torsion_atom_site_label_4
_geom_torsion_site_symmetry_1
_geom_torsion_site_symmetry_2
_geom_torsion_site_symmetry_3
_geom_torsion_site_symmetry_4
_geom_torsion
_geom_torsion_publ_flag
C3 C1 C2 C4 . . . . 11.8(6) ?
C24 C1 C2 C4 7_676 . . . -153.9(4) ?
C2 C1 C3 C5 . . . . -12.0(6) ?
C24 C1 C3 C5 7_676 . . . 154.3(4) ?
C1 C2 C4 C6 . . . . -1.4(6) ?
C1 C3 C5 C6 . . . . 1.8(7) ?
C3 C5 C6 C4 . . . . 8.8(6) ?
C3 C5 C6 C7 . . . . -155.5(4) ?
C2 C4 C6 C5 . . . . -9.0(6) ?
C2 C4 C6 C7 . . . . 154.7(4) ?
C5 C6 C7 C8 . . . . 136.0(4) ?
C4 C6 C7 C8 . . . . -27.3(5) ?
C5 C6 C7 C9 . . . . -26.5(5) ?
C4 C6 C7 C9 . . . . 170.1(4) ?
C9 C7 C8 C10 . . . . 11.8(5) ?
C6 C7 C8 C10 . . . . -151.4(4) ?
C8 C7 C9 C11 . . . . -11.4(6) ?
C6 C7 C9 C11 . . . . 151.6(4) ?
C7 C8 C10 C12 . . . . 0.6(6) ?
C7 C9 C11 C12 . . . . -1.3(7) ?
C8 C10 C12 C11 . . . . -13.1(6) ?
C8 C10 C12 C13 . . . . 151.9(4) ?
C9 C11 C12 C10 . . . . 13.4(6) ?
C9 C11 C12 C13 . . . . -150.7(4) ?
C10 C12 C13 C14 . . . . 32.1(6) ?
C11 C12 C13 C14 . . . . -164.1(5) ?
C10 C12 C13 C15 . . . . -133.6(5) ?
C11 C12 C13 C15 . . . . 30.2(6) ?
C15 C13 C14 C16 . . . . 10.1(7) ?
C12 C13 C14 C16 . . . . -155.8(5) ?
C14 C13 C15 C17 . . . . -10.6(7) ?
C12 C13 C15 C17 . . . . 156.3(4) ?
C13 C14 C16 C18 . . . . 1.1(8) ?
C13 C15 C17 C18 . . . . -0.3(7) ?
C15 C17 C18 C16 . . . . 11.5(6) ?
C15 C17 C18 C19 . . . . -154.1(4) ?
C14 C16 C18 C17 . . . . -12.1(7) ?
C14 C16 C18 C19 . . . . 153.3(5) ?
C17 C18 C19 C20 . . . . 141.3(4) ?
C16 C18 C19 C20 . . . . -23.7(6) ?
C17 C18 C19 C21 . . . . -21.7(6) ?
C16 C18 C19 C21 . . . . 173.3(4) ?
C21 C19 C20 C22 . . . . 11.9(7) ?
C18 C19 C20 C22 . . . . -152.2(5) ?
C20 C19 C21 C23 . . . . -12.8(6) ?
C18 C19 C21 C23 . . . . 151.0(5) ?
C19 C20 C22 C24 . . . . 1.1(7) ?
C19 C21 C23 C24 . . . . 0.9(7) ?
C21 C23 C24 C22 . . . . 12.2(6) ?
C21 C23 C24 C1 . . . 7_676 -154.0(4) ?
C20 C22 C24 C23 . . . . -13.2(6) ?
C20 C22 C24 C1 . . . 7_676 153.1(4) ?
C27 C25 C26 C28 . . . . 12.6(7) ?
C48 C25 C26 C28 5_665 . . . -152.4(5) ?
C26 C25 C27 C29 . . . . -12.1(8) ?
C48 C25 C27 C29 5_665 . . . 153.1(6) ?
C25 C26 C28 C30 . . . . -1.3(8) ?
C25 C27 C29 C30 . . . . 0.5(9) ?
C26 C28 C30 C29 . . . . -10.4(8) ?
C26 C28 C30 C31 . . . . 154.0(5) ?
C27 C29 C30 C28 . . . . 10.9(9) ?
C27 C29 C30 C31 . . . . -154.3(6) ?
C28 C30 C31 C33 . . . . 178.1(8) ?
C29 C30 C31 C33 . . . . -17.0(9) ?
C28 C30 C31 C32 . . . . -14.7(8) ?
C29 C30 C31 C32 . . . . 150.3(6) ?
C33 C31 C32 C34 . . . . 9.8(13) ?
C30 C31 C32 C34 . . . . -157.5(7) ?
C32 C31 C33 C35 . . . . -14.8(14) ?
C30 C31 C33 C35 . . . . 151.4(8) ?
C31 C32 C34 C36 . . . . 4.8(13) ?
C31 C33 C35 C36 . . . . 5.5(14) ?
C32 C34 C36 C35 . . . . -13.9(13) ?
C32 C34 C36 C37 . . . . 151.2(8) ?
C33 C35 C36 C34 . . . . 9.0(12) ?
C33 C35 C36 C37 . . . . -155.9(7) ?
C34 C36 C37 C38 . . . . -4.3(9) ?
C35 C36 C37 C38 . . . . 161.3(6) ?
C34 C36 C37 C39 . . . . -171.5(8) ?
C35 C36 C37 C39 . . . . -6.0(9) ?
C39 C37 C38 C40 . . . . 15.7(9) ?
C36 C37 C38 C40 . . . . -152.1(6) ?
C38 C37 C39 C41 . . . . -16.7(11) ?
C36 C37 C39 C41 . . . . 150.7(8) ?
C37 C38 C40 C42 . . . . 0.2(9) ?
C37 C39 C41 C42 . . . . 1.3(14) ?
C39 C41 C42 C40 . . . . 15.1(12) ?
C39 C41 C42 C43 . . . . -153.5(8) ?
C38 C40 C42 C41 . . . . -15.8(9) ?
C38 C40 C42 C43 . . . . 153.5(6) ?
C41 C42 C43 C44 . . . . -168.9(7) ?
C40 C42 C43 C44 . . . . 22.2(9) ?
C41 C42 C43 C45 . . . . 26.7(9) ?
C40 C42 C43 C45 . . . . -142.1(6) ?
C45 C43 C44 C46 . . . . 7.4(10) ?
C42 C43 C44 C46 . . . . -156.4(6) ?
C44 C43 C45 C47 . . . . -7.0(9) ?
C42 C43 C45 C47 . . . . 157.7(5) ?
C43 C44 C46 C48 . . . . 0.1(10) ?
C43 C45 C47 C48 . . . . -0.9(9) ?
C45 C47 C48 C46 . . . . 8.5(9) ?
C45 C47 C48 C25 . . . 5_665 -155.6(5) ?
C44 C46 C48 C47 . . . . -8.0(9) ?
C44 C46 C48 C25 . . . 5_665 155.6(6) ?
C5_1 C1_1 C2_1 C3_1 . . . . 0.3(12) ?
Co2 C1_1 C2_1 C3_1 . . . . -60.8(7) ?
C5_1 C1_1 C2_1 Co2 . . . . 61.1(9) ?
C1_1 C2_1 C3_1 C4_1 . . . . 0.7(13) ?
Co2 C2_1 C3_1 C4_1 . . . . -59.7(8) ?
C1_1 C2_1 C3_1 Co2 . . . . 60.5(7) ?
C2_1 C3_1 C4_1 C5_1 . . . . -1.5(15) ?
Co2 C3_1 C4_1 C5_1 . . . . -61.2(10) ?
C2_1 C3_1 C4_1 Co2 . . . . 59.7(8) ?
C3_1 C4_1 C5_1 C1_1 . . . . 1.7(16) ?
Co2 C4_1 C5_1 C1_1 . . . . -59.7(10) ?
C3_1 C4_1 C5_1 Co2 . . . . 61.3(9) ?
C2_1 C1_1 C5_1 C4_1 . . . . -1.2(15) ?
Co2 C1_1 C5_1 C4_1 . . . . 60.2(10) ?
C2_1 C1_1 C5_1 Co2 . . . . -61.4(8) ?
C5_2 C1_2 C2_2 C3_2 . . . . -2.8(14) ?
Co1 C1_2 C2_2 C3_2 . . . . -60.6(9) ?
C5_2 C1_2 C2_2 Co1 . . . . 57.8(8) ?
C1_2 C2_2 C3_2 C4_2 . . . . 1.9(15) ?
Co1 C2_2 C3_2 C4_2 . . . . -58.9(10) ?
C1_2 C2_2 C3_2 Co1 . . . . 60.7(9) ?
C2_2 C3_2 C4_2 C5_2 . . . . -0.2(16) ?
Co1 C3_2 C4_2 C5_2 . . . . -60.1(9) ?
C2_2 C3_2 C4_2 Co1 . . . . 59.9(10) ?
C2_2 C1_2 C5_2 C4_2 . . . . 2.6(14) ?
Co1 C1_2 C5_2 C4_2 . . . . 62.2(8) ?
C2_2 C1_2 C5_2 Co1 . . . . -59.6(8) ?
C3_2 C4_2 C5_2 C1_2 . . . . -1.4(15) ?
Co1 C4_2 C5_2 C1_2 . . . . -63.4(8) ?
C3_2 C4_2 C5_2 Co1 . . . . 62.0(10) ?
